data_1533148
loop_
_publ_author_name
'Escamilla, R.'
'Duran, A.'
'Rosales, M.I.'
'Moran, E.'
'Alario-Franco, M.A.'

_publ_section_title
;
 The effect of Mn substitution on the structure and magnetic properties of
 Se (Cu1-x Mnx) O3 solid solution
;
_journal_name_full 'Journal of Physics: Condensed Matter'
_journal_page_first 1951
_journal_page_last 1961
_journal_volume 15
_journal_year 2003
_chemical_formula_sum 'Cu0.25 Mn0.75 O3 Se'
_chemical_name_systematic '(Cu0.25 Mn0.75) (Se O3)'
_space_group_IT_number 62
_symmetry_space_group_name_Hall '-P 2ac 2n'
_symmetry_space_group_name_H-M 'P n m a'
_cell_angle_alpha 90
_cell_angle_beta 90
_cell_angle_gamma 90
_cell_formula_units_Z 4
_cell_length_a 6.069
_cell_length_b 7.8299
_cell_length_c 5.1538
_cell_volume 244.907
_citation_journal_id_ASTM JCOMEL
_cod_data_source_file Escamilla_JCOMEL_2003_367.cif
_cod_data_source_block Cu0.25Mn0.75O3Se1
_cod_original_cell_volume 244.9068
_cod_original_formula_sum 'Cu0.25 Mn0.75 O3 Se1'
_cod_database_code 1533148

loop_
_symmetry_equiv_pos_as_xyz
x,y,z
-x+1/2,-y,z+1/2
x+1/2,-y+1/2,-z+1/2
-x,y+1/2,-z
-x,-y,-z
x-1/2,y,-z-1/2
-x-1/2,y-1/2,z-1/2
x,-y-1/2,z

loop_
_atom_site_label
_atom_site_type_symbol
_atom_site_fract_x
_atom_site_fract_y
_atom_site_fract_z
_atom_site_occupancy
_atom_site_U_iso_or_equiv
O1 O-2 0.0797 0.25 0.311 1 0.0
Cu1 Cu+2 0 0 0.5 0.25 0.0
O2 O-2 0.1852 0.0809 0.879 1 0.0
Mn1 Mn+2 0 0 0.5 0.75 0.0
Se1 Se+4 0.0295 0.25 0.0122 1 0.0
